data_7704055
loop_
_publ_author_name
'Ayer, Gyanendra B.'
'Klepov, Vladislav V.'
'Pace, Kristen A.'
'Zur Loye, Hans-Conrad'

_publ_section_title
;
 Quaternary cerium(iv) containing fluorides exhibiting
 Ce<sub>3</sub>F<sub>16</sub> sheets and Ce<sub>6</sub>F<sub>30</sub>
 frameworks.
;
_journal_issue 18
_journal_name_full 'Dalton transactions (Cambridge, England : 2003)'
_journal_page_first 5898
_journal_page_last 5905
_journal_paper_doi 10.1039/d0dt00616e
_journal_volume 49
_journal_year 2020
_chemical_formula_moiety '0.5(Ce12 Cr2 F60 Na6)'
_chemical_formula_sum 'Ce6 Cr F30 Na3'
_chemical_formula_weight 1531.69
_space_group_crystal_system trigonal
_space_group_IT_number 165
_space_group_name_Hall '-P 3 2"c'
_space_group_name_H-M_alt 'P -3 c 1'
_audit_creation_date 2019-12-23
_audit_creation_method
;
Olex2 1.2
(compiled 2018.05.29 svn.r3508 for OlexSys, GUI svn.r5506)
;
_audit_update_record
;
2020-02-09 deposited with the CCDC.	2020-04-12 downloaded from the CCDC.
;
_cell_angle_alpha 90
_cell_angle_beta 90
_cell_angle_gamma 120
_cell_formula_units_Z 2
_cell_length_a 9.7142(3)
_cell_length_b 9.7142(3)
_cell_length_c 12.7980(5)
_cell_measurement_reflns_used 9906
_cell_measurement_temperature 300(2)
_cell_measurement_theta_max 36.33
_cell_measurement_theta_min 2.42
_cell_volume 1045.89(6)
_computing_molecular_graphics 'Olex2 (Dolomanov et al., 2009)'
_computing_publication_material 'Olex2 (Dolomanov et al., 2009)'
_computing_structure_refinement 'ShelXL (Sheldrick, 2015)'
_diffrn_ambient_temperature 300.02
_diffrn_measured_fraction_theta_full 1.000
_diffrn_measured_fraction_theta_max 0.999
_diffrn_measurement_device_type 'Bruker D8 QUEST'
_diffrn_measurement_method '\f and \w scans'
_diffrn_radiation_type MoK\a
_diffrn_radiation_wavelength 0.71073
_diffrn_reflns_av_R_equivalents 0.0409
_diffrn_reflns_av_unetI/netI 0.0139
_diffrn_reflns_Laue_measured_fraction_full 1.000
_diffrn_reflns_Laue_measured_fraction_max 0.999
_diffrn_reflns_limit_h_max 13
_diffrn_reflns_limit_h_min -13
_diffrn_reflns_limit_k_max 13
_diffrn_reflns_limit_k_min -12
_diffrn_reflns_limit_l_max 17
_diffrn_reflns_limit_l_min -17
_diffrn_reflns_number 20004
_diffrn_reflns_point_group_measured_fraction_full 1.000
_diffrn_reflns_point_group_measured_fraction_max 0.999
_diffrn_reflns_theta_full 25.242
_diffrn_reflns_theta_max 29.990
_diffrn_reflns_theta_min 2.421
_diffrn_standards_number 0
_exptl_absorpt_coefficient_mu 13.591
_exptl_absorpt_correction_T_max 0.2740
_exptl_absorpt_correction_T_min 0.1940
_exptl_absorpt_correction_type multi-scan
_exptl_absorpt_process_details
;
SADABS-2016/2 (Bruker,2016/2) was used for absorption correction.
wR2(int) was 0.1229 before and 0.0691 after correction.
The Ratio of minimum to maximum transmission is 0.7080.
The \l/2 correction factor is Not present.
;
_exptl_crystal_colour green
_exptl_crystal_density_diffrn 4.864
_exptl_crystal_description block
_exptl_crystal_F_000 1350
_exptl_crystal_size_max 0.1
_exptl_crystal_size_mid 0.08
_exptl_crystal_size_min 0.06
_refine_diff_density_max 0.660
_refine_diff_density_min -0.586
_refine_diff_density_rms 0.129
_refine_ls_extinction_method none
_refine_ls_goodness_of_fit_ref 1.187
_refine_ls_hydrogen_treatment undef
_refine_ls_matrix_type full
_refine_ls_number_parameters 62
_refine_ls_number_reflns 1029
_refine_ls_number_restraints 0
_refine_ls_restrained_S_all 1.187
_refine_ls_R_factor_all 0.0168
_refine_ls_R_factor_gt 0.0141
_refine_ls_shift/su_max 0.000
_refine_ls_shift/su_mean 0.000
_refine_ls_structure_factor_coef Fsqd
_refine_ls_weighting_details 'w=1/[\s^2^(Fo^2^)+(0.0093P)^2^+1.4853P] where P=(Fo^2^+2Fc^2^)/3'
_refine_ls_weighting_scheme calc
_refine_ls_wR_factor_gt 0.0291
_refine_ls_wR_factor_ref 0.0299
_reflns_Friedel_coverage 0.000
_reflns_number_gt 959
_reflns_number_total 1029
_reflns_threshold_expression 'I > 2\s(I)'
_cod_data_source_file d0dt00616e2.cif
_cod_data_source_block Na3CrCe6F30
_cod_depositor_comments 'Adding full bibliography for 7704051--7704058.cif.'
_cod_original_cell_volume 1045.89(8)
_cod_database_code 7704055
_shelx_shelxl_version_number 2018/3
_shelx_space_group_comment
;
The symmetry employed for this shelxl refinement is uniquely defined
by the following loop, which should always be used as a source of
symmetry information in preference to the above space-group names.
They are only intended as comments.
;
_shelx_estimated_absorpt_t_max 0.496
_shelx_estimated_absorpt_t_min 0.343
_olex2_refinement_description
;
;
_olex2_submission_special_instructions 'No special instructions were received'

loop_
_space_group_symop_operation_xyz
'x, y, z'
'-y, x-y, z'
'-x+y, -x, z'
'y, x, -z+1/2'
'x-y, -y, -z+1/2'
'-x, -x+y, -z+1/2'
'-x, -y, -z'
'y, -x+y, -z'
'x-y, x, -z'
'-y, -x, z-1/2'
'-x+y, y, z-1/2'
'x, x-y, z-1/2'

loop_
_atom_site_label
_atom_site_type_symbol
_atom_site_fract_x
_atom_site_fract_y
_atom_site_fract_z
_atom_site_U_iso_or_equiv
_atom_site_adp_type
_atom_site_occupancy
_atom_site_site_symmetry_order
_atom_site_calc_flag
_atom_site_refinement_flags_posn
_atom_site_refinement_flags_adp
_atom_site_refinement_flags_occupancy
_atom_site_disorder_assembly
_atom_site_disorder_group
Ce1 Ce 0.40079(2) 0.32396(2) 0.39789(2) 0.00889(5) Uani 1 1 d . . . . .
Cr1 Cr 0.000000 0.000000 0.250000 0.00820(18) Uani 1 6 d S T P . .
Na1 Na 0.333333 0.666667 0.33667(15) 0.0168(4) Uani 1 3 d S T P . .
Na2 Na 0.000000 0.000000 0.500000 0.0273(7) Uani 1 6 d S T P . .
F1 F 0.3035(2) 0.4330(2) 0.28601(13) 0.0182(3) Uani 1 1 d . . . . .
F2 F 0.19506(19) 0.30883(19) 0.48318(12) 0.0151(3) Uani 1 1 d . . . . .
F3 F 0.53087(19) 0.41116(19) 0.55069(12) 0.0157(3) Uani 1 1 d . . . . .
F4 F 0.18086(18) 0.09695(19) 0.33768(12) 0.0153(3) Uani 1 1 d . . . . .
F5 F 0.5121(2) 0.17078(19) 0.36057(13) 0.0175(3) Uani 1 1 d . . . . .

loop_
_atom_site_aniso_label
_atom_site_aniso_U_11
_atom_site_aniso_U_22
_atom_site_aniso_U_33
_atom_site_aniso_U_23
_atom_site_aniso_U_13
_atom_site_aniso_U_12
Ce1 0.00855(7) 0.00985(7) 0.00811(8) -0.00008(5) -0.00015(5) 0.00449(5)
Cr1 0.0088(3) 0.0088(3) 0.0070(5) 0.000 0.000 0.00440(13)
Na1 0.0151(6) 0.0151(6) 0.0202(11) 0.000 0.000 0.0076(3)
Na2 0.0324(11) 0.0324(11) 0.0171(15) 0.000 0.000 0.0162(5)
F1 0.0273(9) 0.0203(8) 0.0131(8) -0.0012(6) -0.0018(7) 0.0165(8)
F2 0.0154(8) 0.0163(8) 0.0146(8) 0.0010(6) 0.0034(6) 0.0086(6)
F3 0.0171(8) 0.0145(8) 0.0143(8) 0.0011(6) -0.0034(6) 0.0069(6)
F4 0.0131(7) 0.0155(8) 0.0142(8) -0.0027(6) -0.0050(6) 0.0048(6)
F5 0.0180(8) 0.0192(8) 0.0189(9) 0.0019(7) 0.0000(7) 0.0120(7)

loop_
_atom_type_symbol
_atom_type_description
_atom_type_scat_dispersion_real
_atom_type_scat_dispersion_imag
_atom_type_scat_source
F F 0.0171 0.0103 'International Tables Vol C Tables 4.2.6.8 and 6.1.1.4'
Na Na 0.0362 0.0249 'International Tables Vol C Tables 4.2.6.8 and 6.1.1.4'
Cr Cr 0.3209 0.6236 'International Tables Vol C Tables 4.2.6.8 and 6.1.1.4'
Ce Ce -0.2486 2.6331 'International Tables Vol C Tables 4.2.6.8 and 6.1.1.4'

loop_
_geom_angle_atom_site_label_1
_geom_angle_atom_site_label_2
_geom_angle_atom_site_label_3
_geom_angle
_geom_angle_site_symmetry_1
_geom_angle_site_symmetry_3
_geom_angle_publ_flag
Na1 Ce1 Na1 102.849(14) . 4 ?
Na1 Ce1 Na2 104.054(10) . . ?
Na2 Ce1 Na1 132.006(8) . 4 ?
F1 Ce1 Na1 87.52(5) 4 . ?
F1 Ce1 Na1 32.41(5) . . ?
F1 Ce1 Na1 85.92(5) . 4 ?
F1 Ce1 Na1 30.71(4) 4 4 ?
F1 Ce1 Na2 96.36(4) . . ?
F1 Ce1 Na2 112.98(4) 4 . ?
F1 Ce1 F1 61.11(7) . 4 ?
F1 Ce1 F2 139.34(6) . 8_556 ?
F1 Ce1 F3 131.63(6) . . ?
F1 Ce1 F3 112.32(6) 4 7_666 ?
F1 Ce1 F3 68.09(6) . 7_666 ?
F1 Ce1 F4 80.28(6) . . ?
F1 Ce1 F5 128.33(6) . . ?
F2 Ce1 Na1 138.18(5) 8_556 . ?
F2 Ce1 Na1 159.66(5) . 4 ?
F2 Ce1 Na1 67.24(4) . . ?
F2 Ce1 Na1 118.51(4) 8_556 4 ?
F2 Ce1 Na2 42.38(4) . . ?
F2 Ce1 Na2 42.99(4) 8_556 . ?
F2 Ce1 F1 128.98(6) . 4 ?
F2 Ce1 F1 125.19(6) 8_556 4 ?
F2 Ce1 F1 76.57(6) . . ?
F2 Ce1 F2 71.53(6) . 8_556 ?
F2 Ce1 F3 85.13(6) . . ?
F2 Ce1 F3 122.48(5) 8_556 7_666 ?
F2 Ce1 F3 72.16(6) . 7_666 ?
F2 Ce1 F4 74.18(6) . . ?
F2 Ce1 F5 139.85(6) . . ?
F2 Ce1 F5 143.15(6) . 3_665 ?
F3 Ce1 Na1 114.58(5) . 4 ?
F3 Ce1 Na1 36.08(4) 7_666 . ?
F3 Ce1 Na1 110.94(4) 7_666 4 ?
F3 Ce1 Na1 99.23(5) . . ?
F3 Ce1 Na2 114.28(4) 7_666 . ?
F3 Ce1 Na2 99.34(4) . . ?
F3 Ce1 F1 144.35(6) . 4 ?
F3 Ce1 F2 70.15(6) . 8_556 ?
F3 Ce1 F3 63.71(7) . 7_666 ?
F3 Ce1 F4 136.72(6) . . ?
F3 Ce1 F5 93.86(6) . . ?
F4 Ce1 Na1 106.70(4) . . ?
F4 Ce1 Na1 92.91(4) . 4 ?
F4 Ce1 Na2 41.30(4) . . ?
F4 Ce1 F1 71.89(6) . 4 ?
F4 Ce1 F2 67.37(6) . 8_556 ?
F4 Ce1 F3 138.00(6) . 7_666 ?
F5 Ce1 Na1 87.40(4) 3_665 . ?
F5 Ce1 Na1 48.40(4) . 4 ?
F5 Ce1 Na1 48.29(4) 3_665 4 ?
F5 Ce1 Na1 151.23(5) . . ?
F5 Ce1 Na2 98.90(4) . . ?
F5 Ce1 Na2 167.12(4) 3_665 . ?
F5 Ce1 F1 72.81(6) 3_665 4 ?
F5 Ce1 F1 67.46(6) . 4 ?
F5 Ce1 F1 96.48(6) 3_665 . ?
F5 Ce1 F2 70.47(6) . 8_556 ?
F5 Ce1 F2 124.15(6) 3_665 8_556 ?
F5 Ce1 F3 141.86(6) . 7_666 ?
F5 Ce1 F3 71.73(6) 3_665 7_666 ?
F5 Ce1 F3 72.59(6) 3_665 . ?
F5 Ce1 F4 141.14(6) 3_665 . ?
F5 Ce1 F4 79.69(6) . . ?
F5 Ce1 F5 72.20(8) 3_665 . ?
Na2 Cr1 Na2 180.0 4 . ?
F4 Cr1 Na2 53.62(5) 6 4 ?
F4 Cr1 Na2 53.62(5) 2 . ?
F4 Cr1 Na2 53.62(5) 3 . ?
F4 Cr1 Na2 126.38(5) . 4 ?
F4 Cr1 Na2 126.38(5) 6 . ?
F4 Cr1 Na2 126.38(5) 3 4 ?
F4 Cr1 Na2 53.62(5) 5 4 ?
F4 Cr1 Na2 53.62(5) . . ?
F4 Cr1 Na2 126.38(5) 2 4 ?
F4 Cr1 Na2 126.38(5) 5 . ?
F4 Cr1 Na2 126.38(5) 4 . ?
F4 Cr1 Na2 53.62(5) 4 4 ?
F4 Cr1 F4 88.40(7) 2 . ?
F4 Cr1 F4 88.99(10) 5 3 ?
F4 Cr1 F4 176.16(10) 4 3 ?
F4 Cr1 F4 94.33(10) 6 3 ?
F4 Cr1 F4 88.99(10) 4 . ?
F4 Cr1 F4 88.41(7) 5 6 ?
F4 Cr1 F4 88.41(7) 5 4 ?
F4 Cr1 F4 94.33(10) 2 4 ?
F4 Cr1 F4 176.16(10) 5 2 ?
F4 Cr1 F4 88.99(10) 2 6 ?
F4 Cr1 F4 176.16(10) 6 . ?
F4 Cr1 F4 94.33(10) 5 . ?
F4 Cr1 F4 88.41(7) 2 3 ?
F4 Cr1 F4 88.41(7) 4 6 ?
F4 Cr1 F4 88.41(7) 3 . ?
Ce1 Na1 Ce1 115.83(2) 2_665 . ?
Ce1 Na1 Ce1 115.83(2) 3_565 . ?
Ce1 Na1 Ce1 115.83(2) 3_565 2_665 ?
F1 Na1 Ce1 107.08(4) . 3_565 ?
F1 Na1 Ce1 136.76(5) . 2_665 ?
F1 Na1 Ce1 32.65(5) 3_565 3_565 ?
F1 Na1 Ce1 107.08(5) 3_565 2_665 ?
F1 Na1 Ce1 107.08(4) 2_665 . ?
F1 Na1 Ce1 136.76(5) 2_665 3_565 ?
F1 Na1 Ce1 136.76(5) 3_565 . ?
F1 Na1 Ce1 32.65(5) . . ?
F1 Na1 Ce1 32.65(5) 2_665 2_665 ?
F1 Na1 F1 111.96(6) 3_565 2_665 ?
F1 Na1 F1 111.96(6) 3_565 . ?
F1 Na1 F1 111.95(6) 2_665 . ?
F1 Na1 F3 155.05(10) 3_565 7_666 ?
F1 Na1 F3 155.05(10) 2_665 9_556 ?
F1 Na1 F3 69.86(6) . 7_666 ?
F1 Na1 F3 69.86(6) 2_665 8_566 ?
F1 Na1 F3 88.74(6) 2_665 7_666 ?
F1 Na1 F3 88.74(6) 3_565 8_566 ?
F1 Na1 F3 88.74(6) . 9_556 ?
F1 Na1 F3 69.86(6) 3_565 9_556 ?
F1 Na1 F3 155.05(10) . 8_566 ?
F1 Na1 F5 58.13(6) . 4 ?
F1 Na1 F5 58.13(6) 2_665 6_665 ?
F1 Na1 F5 62.33(7) 3_565 4 ?
F1 Na1 F5 104.48(9) . 5_565 ?
F1 Na1 F5 62.33(7) . 6_665 ?
F1 Na1 F5 62.33(7) 2_665 5_565 ?
F1 Na1 F5 104.48(9) 3_565 6_665 ?
F1 Na1 F5 58.13(6) 3_565 5_565 ?
F1 Na1 F5 104.48(9) 2_665 4 ?
F3 Na1 Ce1 82.54(5) 8_566 3_565 ?
F3 Na1 Ce1 122.41(7) 8_566 . ?
F3 Na1 Ce1 37.62(4) 8_566 2_665 ?
F3 Na1 Ce1 82.54(5) 7_666 2_665 ?
F3 Na1 Ce1 37.62(4) 7_666 . ?
F3 Na1 Ce1 82.54(5) 9_556 . ?
F3 Na1 Ce1 122.41(7) 9_556 2_665 ?
F3 Na1 Ce1 37.62(4) 9_556 3_565 ?
F3 Na1 Ce1 122.41(7) 7_666 3_565 ?
F3 Na1 F3 85.49(8) 8_566 7_666 ?
F3 Na1 F3 85.49(8) 9_556 7_666 ?
F3 Na1 F3 85.49(8) 8_566 9_556 ?
F3 Na1 F5 146.77(6) 8_566 4 ?
F3 Na1 F5 98.21(5) 7_666 6_665 ?
F3 Na1 F5 146.77(6) 9_556 6_665 ?
F3 Na1 F5 98.21(5) 8_566 5_565 ?
F3 Na1 F5 127.65(6) 8_566 6_665 ?
F3 Na1 F5 98.21(6) 9_556 4 ?
F3 Na1 F5 127.65(6) 7_666 4 ?
F3 Na1 F5 146.77(6) 7_666 5_565 ?
F3 Na1 F5 127.65(6) 9_556 5_565 ?
F5 Na1 Ce1 132.59(6) 6_665 3_565 ?
F5 Na1 Ce1 80.80(3) 4 3_565 ?
F5 Na1 Ce1 132.59(6) 5_565 . ?
F5 Na1 Ce1 90.77(4) 4 . ?
F5 Na1 Ce1 132.59(6) 4 2_665 ?
F5 Na1 Ce1 90.77(4) 5_565 3_565 ?
F5 Na1 Ce1 90.77(4) 6_665 2_665 ?
F5 Na1 Ce1 80.80(3) 6_665 . ?
F5 Na1 Ce1 80.80(3) 5_565 2_665 ?
F5 Na1 F5 53.67(6) 5_565 4 ?
F5 Na1 F5 53.67(6) 4 6_665 ?
F5 Na1 F5 53.67(6) 5_565 6_665 ?
F2 Na2 F2 60.659(10) 7_556 2 ?
F2 Na2 F2 60.659(10) 2 9_556 ?
F2 Na2 F2 60.659(10) . 8_556 ?
F2 Na2 F2 180.0 8_556 2 ?
F2 Na2 F2 119.341(10) . 3 ?
F2 Na2 F2 119.341(10) 7_556 8_556 ?
F2 Na2 F2 119.341(10) 8_556 9_556 ?
F2 Na2 F2 60.659(10) 7_556 3 ?
F2 Na2 F2 180.00(8) . 7_556 ?
F2 Na2 F2 119.341(10) 2 3 ?
F2 Na2 F2 60.659(10) 8_556 3 ?
F2 Na2 F2 60.659(10) . 9_556 ?
F2 Na2 F2 180.0 9_556 3 ?
F2 Na2 F2 119.341(10) 7_556 9_556 ?
F2 Na2 F2 119.341(10) . 2 ?
F4 Na2 F2 63.09(5) . . ?
F4 Na2 F2 104.92(5) 3 8_556 ?
F4 Na2 F2 59.17(5) . 8_556 ?
F4 Na2 F2 116.91(5) 9_556 3 ?
F4 Na2 F2 59.17(5) 3 7_556 ?
F4 Na2 F2 104.92(5) . 9_556 ?
F4 Na2 F2 116.91(5) 2 8_556 ?
F4 Na2 F2 104.92(5) 8_556 . ?
F4 Na2 F2 120.83(5) 9_556 7_556 ?
F4 Na2 F2 63.09(5) 2 2 ?
F4 Na2 F2 63.09(5) 7_556 7_556 ?
F4 Na2 F2 75.08(5) 2 . ?
F4 Na2 F2 63.09(5) 8_556 8_556 ?
F4 Na2 F2 75.08(5) 7_556 9_556 ?
F4 Na2 F2 75.08(5) 9_556 8_556 ?
F4 Na2 F2 59.17(5) 9_556 . ?
F4 Na2 F2 59.17(5) 2 9_556 ?
F4 Na2 F2 120.83(5) 3 . ?
F4 Na2 F2 104.92(5) 9_556 2 ?
F4 Na2 F2 75.08(5) 3 2 ?
F4 Na2 F2 59.17(5) 7_556 2 ?
F4 Na2 F2 116.91(5) 7_556 . ?
F4 Na2 F2 120.83(5) 8_556 9_556 ?
F4 Na2 F2 63.09(5) 9_556 9_556 ?
F4 Na2 F2 116.91(5) 3 9_556 ?
F4 Na2 F2 116.91(5) . 7_556 ?
F4 Na2 F2 75.08(5) . 3 ?
F4 Na2 F2 59.17(5) 8_556 3 ?
F4 Na2 F2 120.83(5) 2 3 ?
F4 Na2 F2 75.08(5) 8_556 7_556 ?
F4 Na2 F2 63.09(5) 3 3 ?
F4 Na2 F2 104.92(5) 7_556 3 ?
F4 Na2 F2 120.83(5) 7_556 8_556 ?
F4 Na2 F2 104.92(5) 2 7_556 ?
F4 Na2 F2 116.91(5) 8_556 2 ?
F4 Na2 F2 120.83(5) . 2 ?
F4 Na2 F4 118.41(5) 2 9_556 ?
F4 Na2 F4 180.0 9_556 3 ?
F4 Na2 F4 118.40(5) . 9_556 ?
F4 Na2 F4 180.00(4) 8_556 2 ?
F4 Na2 F4 61.59(5) 8_556 7_556 ?
F4 Na2 F4 118.41(5) 2 7_556 ?
F4 Na2 F4 61.59(5) 2 3 ?
F4 Na2 F4 61.60(5) . 3 ?
F4 Na2 F4 61.59(5) 8_556 9_556 ?
F4 Na2 F4 180.0 . 7_556 ?
F4 Na2 F4 118.41(5) . 8_556 ?
F4 Na2 F4 118.41(5) 8_556 3 ?
F4 Na2 F4 118.41(5) 3 7_556 ?
F4 Na2 F4 61.59(5) . 2 ?
F4 Na2 F4 61.59(5) 9_556 7_556 ?
Ce1 F1 Ce1 118.81(7) . 4 ?
Na1 F1 Ce1 114.93(8) . . ?
Na1 F1 Ce1 116.13(9) . 4 ?
Ce1 F2 Ce1 153.46(8) . 9_556 ?
Ce1 F2 Na2 103.11(6) . . ?
Ce1 F2 Na2 99.84(6) 9_556 . ?
Ce1 F3 Ce1 116.29(7) . 7_666 ?
Ce1 F3 Na1 136.09(8) . 7_666 ?
Na1 F3 Ce1 106.30(7) 7_666 7_666 ?
Ce1 F4 Na2 102.52(6) . . ?
Cr1 F4 Ce1 149.40(9) . . ?
Cr1 F4 Na2 90.14(6) . . ?
Ce1 F5 Ce1 151.91(8) 2_655 . ?
Ce1 F5 Na1 97.15(6) 2_655 4 ?
Ce1 F5 Na1 96.31(5) . 4 ?

loop_
_geom_bond_atom_site_label_1
_geom_bond_atom_site_label_2
_geom_bond_distance
_geom_bond_site_symmetry_2
_geom_bond_publ_flag
Ce1 Na1 3.7826(4) . ?
Ce1 Na1 3.9313(15) 4 ?
Ce1 Na2 3.81013(17) . ?
Ce1 F1 2.2507(17) . ?
Ce1 F1 2.3956(17) 4 ?
Ce1 F2 2.3366(15) 8_556 ?
Ce1 F2 2.2166(15) . ?
Ce1 F3 2.2513(16) . ?
Ce1 F3 2.4056(16) 7_666 ?
Ce1 F4 2.3043(15) . ?
Ce1 F5 2.2473(16) 3_665 ?
Ce1 F5 2.2849(16) . ?
Cr1 Na2 3.19950(13) . ?
Cr1 Na2 3.19950(13) 4 ?
Cr1 F4 1.8916(15) 6 ?
Cr1 F4 1.8916(15) 5 ?
Cr1 F4 1.8916(15) 3 ?
Cr1 F4 1.8916(15) . ?
Cr1 F4 1.8916(15) 4 ?
Cr1 F4 1.8916(15) 2 ?
Na1 F1 2.2359(17) . ?
Na1 F1 2.2359(17) 3_565 ?
Na1 F1 2.2359(17) 2_665 ?
Na1 F3 2.321(2) 8_566 ?
Na1 F3 2.321(2) 9_556 ?
Na1 F3 2.321(2) 7_666 ?
Na1 F5 2.958(2) 5_565 ?
Na1 F5 2.958(2) 4 ?
Na1 F5 2.958(2) 6_665 ?
Na2 F2 2.6367(16) 9_556 ?
Na2 F2 2.6367(16) 3 ?
Na2 F2 2.6367(16) 7_556 ?
Na2 F2 2.6367(16) 2 ?
Na2 F2 2.6367(16) . ?
Na2 F2 2.6367(16) 8_556 ?
Na2 F4 2.5758(16) 8_556 ?
Na2 F4 2.5758(16) 9_556 ?
Na2 F4 2.5758(16) . ?
Na2 F4 2.5758(16) 7_556 ?
Na2 F4 2.5758(16) 2 ?
Na2 F4 2.5758(16) 3 ?
